data_4332093
loop_
_publ_author_name
'Wu, Xiuni'
'Latturner, Susan'
'Kanatzidis, Mercouri G.'

_publ_section_title
;
 Structurally Complex Cobalt Intermetallics Grown from Liquid
 Aluminum:&#x00A0; Co19Al45Si10-x(x= 0.13) and Co5Al14Si2
;
_journal_issue 14
_journal_name_full 'Inorganic Chemistry'
_journal_page_first 5358
_journal_page_last 5366
_journal_paper_doi 10.1021/ic052165k
_journal_volume 45
_journal_year 2006
_chemical_formula_sum 'Al14 Co5 Si2'
_chemical_formula_weight 728.55
_chemical_name_systematic
; 
 ? 
;
_space_group_IT_number 62
_symmetry_cell_setting orthorhombic
_symmetry_space_group_name_Hall '-P 2ac 2n'
_symmetry_space_group_name_H-M 'P n m a'
_atom_sites_solution_hydrogens geom
_atom_sites_solution_primary direct
_atom_sites_solution_secondary difmap
_audit_creation_method SHELXL-97
_cell_angle_alpha 90.00
_cell_angle_beta 90.00
_cell_angle_gamma 90.00
_cell_formula_units_Z 8
_cell_length_a 13.8948(19)
_cell_length_b 23.039(3)
_cell_length_c 7.3397(10)
_cell_measurement_temperature 293(2)
_cell_volume 2349.6(5)
_computing_structure_refinement 'SHELXL-97 (Sheldrick, 1997)'
_computing_structure_solution 'SHELXS-97 (Sheldrick, 1990)'
_diffrn_ambient_temperature 293(2)
_diffrn_measured_fraction_theta_full 0.947
_diffrn_measured_fraction_theta_max 0.947
_diffrn_measurement_device_type 'CCD area detector'
_diffrn_measurement_method 'phi and omega scans'
_diffrn_radiation_monochromator graphite
_diffrn_radiation_source 'fine-focus sealed tube'
_diffrn_radiation_type MoK\a
_diffrn_radiation_wavelength 0.71073
_diffrn_reflns_av_R_equivalents 0.0328
_diffrn_reflns_av_sigmaI/netI 0.0191
_diffrn_reflns_limit_h_max 17
_diffrn_reflns_limit_h_min -18
_diffrn_reflns_limit_k_max 30
_diffrn_reflns_limit_k_min -29
_diffrn_reflns_limit_l_max 9
_diffrn_reflns_limit_l_min -9
_diffrn_reflns_number 24268
_diffrn_reflns_theta_full 28.14
_diffrn_reflns_theta_max 28.14
_diffrn_reflns_theta_min 1.77
_exptl_absorpt_coefficient_mu 8.130
_exptl_absorpt_correction_type analytical
_exptl_crystal_colour metallic
_exptl_crystal_density_diffrn 4.119
_exptl_crystal_density_method 'not measured'
_exptl_crystal_description 'plate crystal'
_exptl_crystal_F_000 2760
_exptl_crystal_size_max 0.22
_exptl_crystal_size_mid 0.18
_exptl_crystal_size_min 0.18
_refine_diff_density_max 3.007
_refine_diff_density_min -1.111
_refine_diff_density_rms 0.148
_refine_ls_extinction_method none
_refine_ls_goodness_of_fit_ref 1.066
_refine_ls_hydrogen_treatment mixed
_refine_ls_matrix_type full
_refine_ls_number_parameters 199
_refine_ls_number_reflns 2789
_refine_ls_number_restraints 0
_refine_ls_restrained_S_all 1.066
_refine_ls_R_factor_all 0.0316
_refine_ls_R_factor_gt 0.0268
_refine_ls_shift/su_max 0.001
_refine_ls_shift/su_mean 0.000
_refine_ls_structure_factor_coef Fsqd
_refine_ls_weighting_details 'calc w=1/[\s^2^(Fo^2^)+(0.0270P)^2^+14.3475P] where P=(Fo^2^+2Fc^2^)/3'
_refine_ls_weighting_scheme calc
_refine_ls_wR_factor_gt 0.0640
_refine_ls_wR_factor_ref 0.0686
_reflns_number_gt 2504
_reflns_number_total 2789
_reflns_threshold_expression >2sigma(I)
_cod_data_source_file ic052165ksup1.cif
_cod_data_source_block 1
_cod_depositor_comments
;
The following automatic conversions were performed:

'_symmetry_cell_setting' value 'Orthorhombic' changed to
'orthorhombic' according to
/home/saulius/struct/CIF-dictionaries/cif_core.dic dictionary named
'cif_core.dic' version 2.4.2 from 2011-04-26.

Automatic conversion script
Id: cif_fix_values 1891 2012-01-12 08:04:46Z andrius 
;
_cod_original_cell_volume 2349.6(6)
_cod_original_sg_symbol_H-M Pnma
_cod_database_code 4332093

loop_
_symmetry_equiv_pos_as_xyz
'x, y, z'
'-x+1/2, -y, z+1/2'
'-x, y+1/2, -z'
'x+1/2, -y+1/2, -z+1/2'
'-x, -y, -z'
'x-1/2, y, -z-1/2'
'x, -y-1/2, z'
'-x-1/2, y-1/2, z-1/2'

loop_
_atom_site_label
_atom_site_type_symbol
_atom_site_fract_x
_atom_site_fract_y
_atom_site_fract_z
_atom_site_U_iso_or_equiv
_atom_site_adp_type
_atom_site_occupancy
_atom_site_symmetry_multiplicity
_atom_site_calc_flag
_atom_site_refinement_flags
Co1 Co 0.78532(4) 0.33925(2) 0.09561(7) 0.00832(12) Uani 1 1 d .
Co2 Co 0.52134(4) 0.66482(2) 0.10101(7) 0.00800(12) Uani 1 1 d .
Co3 Co 0.43925(3) 0.57545(2) 0.57674(6) 0.00532(11) Uani 1 1 d .
Co4 Co 0.65595(3) 0.50214(2) -0.09180(7) 0.00809(12) Uani 1 1 d .
Co5 Co 0.54595(5) 0.2500 0.38765(10) 0.00757(15) Uani 1 2 d S
Co6 Co 0.70915(5) 0.2500 0.61316(10) 0.01163(16) Uani 1 2 d S
Si1 Si 0.87527(10) 0.2500 0.1136(2) 0.0089(3) Uani 1 2 d S
Si2 Si 0.43597(7) 0.47201(4) 0.58498(13) 0.00664(19) Uani 1 1 d .
Si3 Si 0.47691(12) 0.7500 0.2858(2) 0.0154(3) Uani 1 2 d S
Al1 Al 0.69416(11) 0.2500 0.2206(2) 0.0097(3) Uani 1 2 d S
Al2 Al 0.62007(7) 0.57959(4) 0.11134(15) 0.0057(2) Uani 1 1 d .
Al3 Al 0.76721(8) 0.42180(4) -0.09675(14) 0.0061(2) Uani 1 1 d .
Al4 Al 0.43516(8) 0.58179(4) 0.22228(15) 0.0080(2) Uani 1 1 d .
Al5 Al 0.29840(8) 0.52563(5) 0.40856(15) 0.0088(2) Uani 1 1 d .
Al6 Al 0.51104(11) 0.7500 -0.0778(2) 0.0048(3) Uani 1 2 d S
Al7 Al 0.83648(8) 0.31336(5) 0.40481(15) 0.0100(2) Uani 1 1 d .
Al8 Al 0.46549(9) 0.53067(5) 0.87260(15) 0.0114(2) Uani 1 1 d .
Al9 Al 0.96067(9) 0.34148(5) -0.02872(16) 0.0116(2) Uani 1 1 d .
Al10 Al 0.65233(8) 0.31045(5) -0.10519(15) 0.0084(2) Uani 1 1 d .
Al11 Al 0.82248(9) 0.31333(5) -0.24001(16) 0.0136(2) Uani 1 1 d .
Al12 Al 0.43954(9) 0.65324(5) -0.19201(16) 0.0130(2) Uani 1 1 d .
Al13 Al 0.34950(9) 0.66163(5) 0.48962(18) 0.0166(3) Uani 1 1 d .
Al14 Al 0.89180(8) 0.41734(5) 0.20889(16) 0.0107(2) Uani 1 1 d .
Al15 Al 0.29000(9) 0.57079(5) 0.74944(18) 0.0162(3) Uani 1 1 d .

loop_
_atom_site_aniso_label
_atom_site_aniso_U_11
_atom_site_aniso_U_22
_atom_site_aniso_U_33
_atom_site_aniso_U_23
_atom_site_aniso_U_13
_atom_site_aniso_U_12
Co1 0.0100(2) 0.0046(2) 0.0104(2) -0.00018(18) -0.00056(18) -0.00029(18)
Co2 0.0079(2) 0.0066(2) 0.0095(2) 0.00152(18) -0.00100(18) -0.00132(18)
Co3 0.0052(2) 0.0035(2) 0.0072(2) 0.00000(17) 0.00046(17) 0.00024(17)
Co4 0.0065(2) 0.0086(2) 0.0092(2) -0.00157(18) 0.00054(18) -0.00180(18)
Co5 0.0077(3) 0.0053(3) 0.0097(3) 0.000 0.0011(3) 0.000
Co6 0.0111(4) 0.0084(3) 0.0154(4) 0.000 -0.0024(3) 0.000
Si1 0.0077(7) 0.0056(6) 0.0133(7) 0.000 0.0016(5) 0.000
Si2 0.0066(4) 0.0048(4) 0.0085(5) 0.0002(3) 0.0001(4) 0.0005(4)
Si3 0.0210(8) 0.0092(7) 0.0161(8) 0.000 -0.0025(6) 0.000
Al1 0.0075(7) 0.0066(7) 0.0149(8) 0.000 0.0014(6) 0.000
Al2 0.0051(5) 0.0040(5) 0.0081(5) -0.0011(4) -0.0002(4) 0.0008(4)
Al3 0.0084(5) 0.0036(4) 0.0062(5) 0.0005(4) 0.0000(4) 0.0014(4)
Al4 0.0078(5) 0.0058(5) 0.0103(5) -0.0003(4) 0.0000(4) -0.0015(4)
Al5 0.0072(5) 0.0101(5) 0.0093(5) 0.0005(4) 0.0005(4) -0.0007(4)
Al6 0.0069(7) 0.0005(6) 0.0069(7) 0.000 -0.0004(5) 0.000
Al7 0.0100(5) 0.0103(5) 0.0096(5) -0.0017(4) -0.0011(4) 0.0018(4)
Al8 0.0141(6) 0.0108(5) 0.0093(5) 0.0038(4) -0.0008(4) -0.0007(4)
Al9 0.0130(5) 0.0068(5) 0.0150(6) -0.0018(4) 0.0009(5) -0.0013(4)
Al10 0.0049(5) 0.0115(5) 0.0087(5) -0.0013(4) 0.0000(4) -0.0001(4)
Al11 0.0113(5) 0.0179(6) 0.0118(5) -0.0041(5) 0.0021(4) -0.0063(5)
Al12 0.0198(6) 0.0076(5) 0.0115(5) -0.0021(4) -0.0027(5) 0.0004(5)
Al13 0.0145(6) 0.0146(6) 0.0206(6) -0.0004(5) -0.0044(5) 0.0054(5)
Al14 0.0059(5) 0.0085(5) 0.0176(6) -0.0051(4) 0.0012(4) -0.0010(4)
Al15 0.0090(5) 0.0193(6) 0.0204(6) -0.0090(5) 0.0068(5) -0.0046(5)

loop_
_atom_type_symbol
_atom_type_description
_atom_type_scat_dispersion_real
_atom_type_scat_dispersion_imag
_atom_type_scat_source
Al Al 0.0645 0.0514 'International Tables Vol C Tables 4.2.6.8 and 6.1.1.4'
Si Si 0.0817 0.0704 'International Tables Vol C Tables 4.2.6.8 and 6.1.1.4'
Co Co 0.3494 0.9721 'International Tables Vol C Tables 4.2.6.8 and 6.1.1.4'

loop_
_geom_angle_atom_site_label_1
_geom_angle_atom_site_label_2
_geom_angle_atom_site_label_3
_geom_angle
_geom_angle_site_symmetry_1
_geom_angle_site_symmetry_3
Al3 Co1 Si1 140.22(5) . .
Al3 Co1 Al7 140.67(4) . .
Si1 Co1 Al7 65.87(5) . .
Al3 Co1 Al10 77.32(4) . .
Si1 Co1 Al10 101.11(5) . .
Al7 Co1 Al10 135.09(4) . .
Al3 Co1 Al14 71.44(4) . .
Si1 Co1 Al14 106.97(5) . .
Al7 Co1 Al14 72.08(4) . .
Al10 Co1 Al14 148.07(4) . .
Al3 Co1 Al1 142.58(5) . .
Si1 Co1 Al1 63.62(4) . .
Al7 Co1 Al1 67.65(5) . .
Al10 Co1 Al1 68.23(5) . .
Al14 Co1 Al1 138.84(5) . .
Al3 Co1 Al15 65.03(4) . 5_666
Si1 Co1 Al15 150.43(5) . 5_666
Al7 Co1 Al15 84.56(4) . 5_666
Al10 Co1 Al15 100.14(4) . 5_666
Al14 Co1 Al15 60.73(4) . 5_666
Al1 Co1 Al15 106.46(4) . 5_666
Al3 Co1 Al11 68.96(4) . .
Si1 Co1 Al11 75.63(5) . .
Al7 Co1 Al11 140.12(4) . .
Al10 Co1 Al11 61.07(4) . .
Al14 Co1 Al11 111.63(4) . .
Al1 Co1 Al11 104.62(5) . .
Al15 Co1 Al11 133.22(4) 5_666 .
Al3 Co1 Al9 82.83(4) . .
Si1 Co1 Al9 63.29(4) . .
Al7 Co1 Al9 93.32(4) . .
Al10 Co1 Al9 119.97(4) . .
Al14 Co1 Al9 62.83(4) . .
Al1 Co1 Al9 126.82(4) . .
Al15 Co1 Al9 121.15(4) 5_666 .
Al11 Co1 Al9 58.92(4) . .
Al6 Co2 Al2 137.05(5) . .
Al6 Co2 Al4 145.89(5) . .
Al2 Co2 Al4 67.97(4) . .
Al6 Co2 Al12 64.82(4) . .
Al2 Co2 Al12 101.79(4) . .
Al4 Co2 Al12 90.42(4) . .
Al6 Co2 Si3 68.26(5) . .
Al2 Co2 Si3 141.12(5) . .
Al4 Co2 Si3 107.60(5) . .
Al12 Co2 Si3 117.02(5) . .
Al6 Co2 Al10 75.96(5) . 5_665
Al2 Co2 Al10 138.15(4) . 5_665
Al4 Co2 Al10 72.32(4) . 5_665
Al12 Co2 Al10 65.41(4) . 5_665
Si3 Co2 Al10 64.30(5) . 5_665
Al6 Co2 Al7 63.93(5) . 2_664
Al2 Co2 Al7 74.34(4) . 2_664
Al4 Co2 Al7 139.57(4) . 2_664
Al12 Co2 Al7 83.25(4) . 2_664
Si3 Co2 Al7 110.83(5) . 2_664
Al10 Co2 Al7 136.99(4) 5_665 2_664
Al6 Co2 Al11 98.26(5) . 2_665
Al2 Co2 Al11 69.84(4) . 2_665
Al4 Co2 Al11 114.43(4) . 2_665
Al12 Co2 Al11 146.14(5) . 2_665
Si3 Co2 Al11 78.54(5) . 2_665
Al10 Co2 Al11 142.00(4) 5_665 2_665
Al7 Co2 Al11 62.89(4) 2_664 2_665
Al6 Co2 Al9 126.98(4) . 2_665
Al2 Co2 Al9 82.68(4) . 2_665
Al4 Co2 Al9 68.80(4) . 2_665
Al12 Co2 Al9 155.59(4) . 2_665
Si3 Co2 Al9 61.18(4) . 2_665
Al10 Co2 Al9 95.10(4) 5_665 2_665
Al7 Co2 Al9 120.80(4) 2_664 2_665
Al11 Co2 Al9 58.01(4) 2_665 2_665
Si2 Co3 Si2 64.23(4) 5_666 .
Si2 Co3 Al13 128.38(4) 5_666 .
Si2 Co3 Al13 144.43(4) . .
Si2 Co3 Al8 98.16(4) 5_666 .
Si2 Co3 Al8 63.65(4) . .
Al13 Co3 Al8 131.19(5) . .
Si2 Co3 Al15 149.85(4) 5_666 .
Si2 Co3 Al15 85.78(4) . .
Al13 Co3 Al15 74.68(5) . .
Al8 Co3 Al15 69.13(5) . .
Si2 Co3 Al12 132.73(4) 5_666 1_556
Si2 Co3 Al12 135.10(4) . 1_556
Al13 Co3 Al12 65.70(4) . 1_556
Al8 Co3 Al12 72.17(4) . 1_556
Al15 Co3 Al12 71.04(4) . 1_556
Si2 Co3 Al9 77.89(4) 5_666 2_665
Si2 Co3 Al9 141.91(4) . 2_665
Al13 Co3 Al9 64.96(4) . 2_665
Al8 Co3 Al9 121.34(4) . 2_665
Al15 Co3 Al9 132.23(4) . 2_665
Al12 Co3 Al9 69.80(4) 1_556 2_665
Si2 Co3 Al14 63.00(4) 5_666 2_665
Si2 Co3 Al14 94.20(4) . 2_665
Al13 Co3 Al14 121.34(4) . 2_665
Al8 Co3 Al14 63.20(4) . 2_665
Al15 Co3 Al14 126.19(5) . 2_665
Al12 Co3 Al14 71.89(4) 1_556 2_665
Al9 Co3 Al14 63.45(4) 2_665 2_665
Si2 Co3 Al5 96.32(4) 5_666 .
Si2 Co3 Al5 63.48(4) . .
Al13 Co3 Al5 81.29(4) . .
Al8 Co3 Al5 110.60(4) . .
Al15 Co3 Al5 65.39(4) . .
Al12 Co3 Al5 130.73(4) 1_556 .
Al9 Co3 Al5 128.05(4) 2_665 .
Al14 Co3 Al5 155.50(4) 2_665 .
Si2 Co3 Al4 62.72(4) 5_666 .
Si2 Co3 Al4 94.64(4) . .
Al13 Co3 Al4 71.36(4) . .
Al8 Co3 Al4 156.71(4) . .
Al15 Co3 Al4 120.26(4) . .
Al12 Co3 Al4 130.21(4) 1_556 .
Al9 Co3 Al4 70.04(4) 2_665 .
Al14 Co3 Al4 113.38(4) 2_665 .
Al5 Co3 Al4 62.05(4) . .
Al2 Co4 Al3 136.02(4) . .
Al2 Co4 Al8 71.07(4) . 5_666
Al3 Co4 Al8 102.38(4) . 5_666
Al2 Co4 Al5 70.12(4) . 6_656
Al3 Co4 Al5 70.15(4) . 6_656
Al8 Co4 Al5 105.28(4) 5_666 6_656
Al2 Co4 Al14 75.52(4) . 2_664
Al3 Co4 Al14 138.11(4) . 2_664
Al8 Co4 Al14 116.00(4) 5_666 2_664
Al5 Co4 Al14 112.22(4) 6_656 2_664
Al2 Co4 Al5 146.15(4) . 5_665
Al3 Co4 Al5 68.04(4) . 5_665
Al8 Co4 Al5 135.08(4) 5_666 5_665
Al5 Co4 Al5 111.25(3) 6_656 5_665
Al14 Co4 Al5 72.96(4) 2_664 5_665
Al2 Co4 Al4 135.55(4) . 5_665
Al3 Co4 Al4 74.06(4) . 5_665
Al8 Co4 Al4 70.40(4) 5_666 5_665
Al5 Co4 Al4 142.05(4) 6_656 5_665
Al14 Co4 Al4 102.67(4) 2_664 5_665
Al5 Co4 Al4 64.75(4) 5_665 5_665
Al2 Co4 Al15 88.50(4) . 6_656
Al3 Co4 Al15 90.05(4) . 6_656
Al8 Co4 Al15 159.33(4) 5_666 6_656
Al5 Co4 Al15 63.24(4) 6_656 6_656
Al14 Co4 Al15 59.26(4) 2_664 6_656
Al5 Co4 Al15 64.90(4) 5_665 6_656
Al4 Co4 Al15 129.56(4) 5_665 6_656
Al2 Co4 Al8 71.17(4) . 1_554
Al3 Co4 Al8 143.31(4) . 1_554
Al8 Co4 Al8 58.10(5) 5_666 1_554
Al5 Co4 Al8 141.15(4) 6_656 1_554
Al14 Co4 Al8 60.04(4) 2_664 1_554
Al5 Co4 Al8 102.61(4) 5_665 1_554
Al4 Co4 Al8 70.13(4) 5_665 1_554
Al15 Co4 Al8 118.97(4) 6_656 1_554
Si1 Co5 Al1 149.01(6) 6_556 .
Si1 Co5 Al6 70.57(5) 6_556 5_665
Al1 Co5 Al6 78.44(6) . 5_665
Si1 Co5 Si3 82.68(6) 6_556 5_666
Al1 Co5 Si3 128.31(6) . 5_666
Al6 Co5 Si3 153.25(6) 5_665 5_666
Si1 Co5 Al9 63.32(3) 6_556 4_455
Al1 Co5 Al9 126.05(3) . 4_455
Al6 Co5 Al9 102.92(4) 5_665 4_455
Si3 Co5 Al9 63.30(3) 5_666 4_455
Si1 Co5 Al9 63.32(3) 6_556 6_556
Al1 Co5 Al9 126.05(3) . 6_556
Al6 Co5 Al9 102.92(4) 5_665 6_556
Si3 Co5 Al9 63.30(3) 5_666 6_556
Al9 Co5 Al9 106.51(6) 4_455 6_556
Si1 Co5 Al13 123.22(3) 6_556 5_666
Al1 Co5 Al13 72.77(4) . 5_666
Al6 Co5 Al13 119.98(4) 5_665 5_666
Si3 Co5 Al13 74.69(4) 5_666 5_666
Al9 Co5 Al13 136.59(5) 4_455 5_666
Al9 Co5 Al13 59.94(4) 6_556 5_666
Si1 Co5 Al13 123.22(3) 6_556 3_646
Al1 Co5 Al13 72.77(4) . 3_646
Al6 Co5 Al13 119.98(4) 5_665 3_646
Si3 Co5 Al13 74.69(4) 5_666 3_646
Al9 Co5 Al13 59.94(4) 4_455 3_646
Al9 Co5 Al13 136.59(5) 6_556 3_646
Al13 Co5 Al13 99.97(6) 5_666 3_646
Si1 Co5 Al12 94.22(4) 6_556 3_645
Al1 Co5 Al12 70.04(4) . 3_645
Al6 Co5 Al12 60.99(3) 5_665 3_645
Si3 Co5 Al12 123.04(3) 5_666 3_645
Al9 Co5 Al12 64.85(4) 4_455 3_645
Al9 Co5 Al12 156.70(5) 6_556 3_645
Al13 Co5 Al12 141.58(5) 5_666 3_645
Al13 Co5 Al12 59.97(4) 3_646 3_645
Si1 Co5 Al12 94.22(4) 6_556 5_665
Al1 Co5 Al12 70.04(4) . 5_665
Al6 Co5 Al12 60.99(3) 5_665 5_665
Si3 Co5 Al12 123.04(3) 5_666 5_665
Al9 Co5 Al12 156.70(5) 4_455 5_665
Al9 Co5 Al12 64.85(4) 6_556 5_665
Al13 Co5 Al12 59.97(4) 5_666 5_665
Al13 Co5 Al12 141.58(5) 3_646 5_665
Al12 Co5 Al12 113.91(6) 3_645 5_665
Si1 Co5 Co6 144.11(5) 6_556 .
Al1 Co5 Co6 66.89(5) . .
Al6 Co5 Co6 145.32(5) 5_665 .
Si3 Co5 Co6 61.42(5) 5_666 .
Al9 Co5 Co6 97.58(3) 4_455 .
Al9 Co5 Co6 97.58(3) 6_556 .
Al13 Co5 Co6 50.12(3) 5_666 .
Al13 Co5 Co6 50.12(3) 3_646 .
Al12 Co5 Co6 104.90(3) 3_645 .
Al12 Co5 Co6 104.90(3) 5_665 .
Al13 Co6 Al13 122.78(7) 3_646 5_666
Al13 Co6 Al11 155.44(5) 3_646 1_556
Al13 Co6 Al11 80.97(4) 5_666 1_556
Al13 Co6 Al11 80.97(4) 3_646 7_566
Al13 Co6 Al11 155.44(5) 5_666 7_566
Al11 Co6 Al11 74.80(6) 1_556 7_566
Al13 Co6 Al10 128.22(5) 3_646 1_556
Al13 Co6 Al10 71.55(4) 5_666 1_556
Al11 Co6 Al10 61.30(4) 1_556 1_556
Al11 Co6 Al10 99.60(5) 7_566 1_556
Al13 Co6 Al10 71.55(4) 3_646 7_566
Al13 Co6 Al10 128.22(5) 5_666 7_566
Al11 Co6 Al10 99.60(5) 1_556 7_566
Al11 Co6 Al10 61.30(4) 7_566 7_566
Al10 Co6 Al10 64.37(5) 1_556 7_566
Al13 Co6 Si3 75.63(4) 3_646 5_666
Al13 Co6 Si3 75.63(4) 5_666 5_666
Al11 Co6 Si3 120.43(5) 1_556 5_666
Al11 Co6 Si3 120.43(5) 7_566 5_666
Al10 Co6 Si3 59.45(4) 1_556 5_666
Al10 Co6 Si3 59.45(4) 7_566 5_666
Al13 Co6 Al7 65.18(4) 3_646 7_565
Al13 Co6 Al7 120.66(5) 5_666 7_565
Al11 Co6 Al7 98.62(5) 1_556 7_565
Al11 Co6 Al7 60.43(4) 7_566 7_565
Al10 Co6 Al7 156.13(5) 1_556 7_565
Al10 Co6 Al7 110.51(4) 7_566 7_565
Si3 Co6 Al7 140.34(4) 5_666 7_565
Al13 Co6 Al7 120.66(5) 3_646 .
Al13 Co6 Al7 65.18(4) 5_666 .
Al11 Co6 Al7 60.43(4) 1_556 .
Al11 Co6 Al7 98.62(5) 7_566 .
Al10 Co6 Al7 110.51(4) 1_556 .
Al10 Co6 Al7 156.13(5) 7_566 .
Si3 Co6 Al7 140.34(4) 5_666 .
Al7 Co6 Al7 63.95(5) 7_565 .
Al13 Co6 Co5 61.60(4) 3_646 .
Al13 Co6 Co5 61.60(4) 5_666 .
Al11 Co6 Co5 142.56(3) 1_556 .
Al11 Co6 Co5 142.56(3) 7_566 .
Al10 Co6 Co5 102.84(4) 1_556 .
Al10 Co6 Co5 102.84(4) 7_566 .
Si3 Co6 Co5 52.13(4) 5_666 .
Al7 Co6 Co5 101.03(4) 7_565 .
Al7 Co6 Co5 101.03(4) . .
Al13 Co6 Al1 69.53(4) 3_646 .
Al13 Co6 Al1 69.53(4) 5_666 .
Al11 Co6 Al1 119.65(4) 1_556 .
Al11 Co6 Al1 119.65(4) 7_566 .
Al10 Co6 Al1 140.07(4) 1_556 .
Al10 Co6 Al1 140.07(4) 7_566 .
Si3 Co6 Al1 101.87(5) 5_666 .
Al7 Co6 Al1 59.54(4) 7_565 .
Al7 Co6 Al1 59.54(4) . .
Co5 Co6 Al1 49.74(4) . .
Co5 Si1 Co1 121.23(3) 6_656 7_565
Co5 Si1 Co1 121.23(3) 6_656 .
Co1 Si1 Co1 117.13(6) 7_565 .
Co5 Si1 Al9 63.13(4) 6_656 7_565
Co1 Si1 Al9 61.92(3) 7_565 7_565
Co1 Si1 Al9 153.42(7) . 7_565
Co5 Si1 Al9 63.13(4) 6_656 .
Co1 Si1 Al9 153.42(7) 7_565 .
Co1 Si1 Al9 61.92(3) . .
Al9 Si1 Al9 106.25(7) 7_565 .
Co5 Si1 Al1 162.90(8) 6_656 .
Co1 Si1 Al1 61.40(3) 7_565 .
Co1 Si1 Al1 61.40(3) . .
Al9 Si1 Al1 123.23(4) 7_565 .
Al9 Si1 Al1 123.23(4) . .
Co5 Si1 Al7 101.96(6) 6_656 .
Co1 Si1 Al7 114.19(6) 7_565 .
Co1 Si1 Al7 57.82(3) . .
Al9 Si1 Al7 148.66(7) 7_565 .
Al9 Si1 Al7 88.32(4) . .
Al1 Si1 Al7 64.19(5) . .
Co5 Si1 Al7 101.96(6) 6_656 7_565
Co1 Si1 Al7 57.82(3) 7_565 7_565
Co1 Si1 Al7 114.19(6) . 7_565
Al9 Si1 Al7 88.32(4) 7_565 7_565
Al9 Si1 Al7 148.66(7) . 7_565
Al1 Si1 Al7 64.19(5) . 7_565
Al7 Si1 Al7 67.03(6) . 7_565
Co5 Si1 Al6 55.33(5) 6_656 2_665
Co1 Si1 Al6 109.98(4) 7_565 2_665
Co1 Si1 Al6 109.98(4) . 2_665
Al9 Si1 Al6 93.88(5) 7_565 2_665
Al9 Si1 Al6 93.88(5) . 2_665
Al1 Si1 Al6 107.57(7) . 2_665
Al7 Si1 Al6 56.88(4) . 2_665
Al7 Si1 Al6 56.88(4) 7_565 2_665
Co3 Si2 Co3 115.77(4) 5_666 .
Co3 Si2 Si2 58.18(4) 5_666 5_666
Co3 Si2 Si2 57.58(4) . 5_666
Co3 Si2 Al8 122.95(5) 5_666 .
Co3 Si2 Al8 59.08(4) . .
Si2 Si2 Al8 91.44(6) 5_666 .
Co3 Si2 Al14 61.86(4) 5_666 6_556
Co3 Si2 Al14 118.21(5) . 6_556
Si2 Si2 Al14 90.23(6) 5_666 6_556
Al8 Si2 Al14 174.94(6) . 6_556
Co3 Si2 Al4 63.12(4) 5_666 5_666
Co3 Si2 Al4 118.54(5) . 5_666
Si2 Si2 Al4 91.55(6) 5_666 5_666
Al8 Si2 Al4 71.93(4) . 5_666
Al14 Si2 Al4 112.81(5) 6_556 5_666
Co3 Si2 Al3 117.94(5) 5_666 6_556
Co3 Si2 Al3 117.38(5) . 6_556
Si2 Si2 Al3 150.82(7) 5_666 6_556
Al8 Si2 Al3 110.64(5) . 6_556
Al14 Si2 Al3 66.25(4) 6_556 6_556
Al4 Si2 Al3 112.89(5) 5_666 6_556
Co3 Si2 Al5 120.29(5) 5_666 .
Co3 Si2 Al5 61.96(4) . .
Si2 Si2 Al5 91.67(6) 5_666 .
Al8 Si2 Al5 106.14(5) . .
Al14 Si2 Al5 69.03(4) 6_556 .
Al4 Si2 Al5 176.29(5) 5_666 .
Al3 Si2 Al5 64.57(4) 6_556 .
Co3 Si2 Al2 115.50(5) 5_666 5_666
Co3 Si2 Al2 118.46(5) . 5_666
Si2 Si2 Al2 148.56(7) 5_666 5_666
Al8 Si2 Al2 65.55(4) . 5_666
Al14 Si2 Al2 114.62(5) 6_556 5_666
Al4 Si2 Al2 61.91(4) 5_666 5_666
Al3 Si2 Al2 60.61(4) 6_556 5_666
Al5 Si2 Al2 114.46(5) . 5_666
Co5 Si3 Co2 125.35(4) 5_666 .
Co5 Si3 Co2 125.35(4) 5_666 7_575
Co2 Si3 Co2 105.57(7) . 7_575
Co5 Si3 Al10 114.20(6) 5_666 5_665
Co2 Si3 Al10 58.13(4) . 5_665
Co2 Si3 Al10 108.37(6) 7_575 5_665
Co5 Si3 Al10 114.20(6) 5_666 3_655
Co2 Si3 Al10 108.37(6) . 3_655
Co2 Si3 Al10 58.13(4) 7_575 3_655
Al10 Si3 Al10 63.92(6) 5_665 3_655
Co5 Si3 Al9 62.26(4) 5_666 8_766
Co2 Si3 Al9 146.37(8) . 8_766
Co2 Si3 Al9 64.41(3) 7_575 8_766
Al10 Si3 Al9 154.38(7) 5_665 8_766
Al10 Si3 Al9 93.50(4) 3_655 8_766
Co5 Si3 Al9 62.26(4) 5_666 2_665
Co2 Si3 Al9 64.41(3) . 2_665
Co2 Si3 Al9 146.37(8) 7_575 2_665
Al10 Si3 Al9 93.50(4) 5_665 2_665
Al10 Si3 Al9 154.38(7) 3_655 2_665
Al9 Si3 Al9 105.11(8) 8_766 2_665
Co5 Si3 Co6 66.45(5) 5_666 5_666
Co2 Si3 Co6 113.12(5) . 5_666
Co2 Si3 Co6 113.12(5) 7_575 5_666
Al10 Si3 Co6 58.86(4) 5_665 5_666
Al10 Si3 Co6 58.86(4) 3_655 5_666
Al9 Si3 Co6 99.94(5) 8_766 5_666
Al9 Si3 Co6 99.94(5) 2_665 5_666
Co5 Si3 Al6 177.47(8) 5_666 .
Co2 Si3 Al6 54.14(3) . .
Co2 Si3 Al6 54.14(3) 7_575 .
Al10 Si3 Al6 67.87(5) 5_665 .
Al10 Si3 Al6 67.87(5) 3_655 .
Al9 Si3 Al6 116.60(5) 8_766 .
Al9 Si3 Al6 116.60(5) 2_665 .
Co6 Si3 Al6 116.08(7) 5_666 .
Co5 Al1 Co1 127.08(3) . 7_565
Co5 Al1 Co1 127.08(3) . .
Co1 Al1 Co1 105.48(6) 7_565 .
Co5 Al1 Si1 166.57(8) . .
Co1 Al1 Si1 54.98(3) 7_565 .
Co1 Al1 Si1 54.98(3) . .
Co5 Al1 Al7 111.05(6) . .
Co1 Al1 Al7 103.87(6) 7_565 .
Co1 Al1 Al7 53.94(3) . .
Si1 Al1 Al7 58.04(5) . .
Co5 Al1 Al7 111.05(6) . 7_565
Co1 Al1 Al7 53.94(3) 7_565 7_565
Co1 Al1 Al7 103.87(6) . 7_565
Si1 Al1 Al7 58.04(5) . 7_565
Al7 Al1 Al7 62.72(6) . 7_565
Co5 Al1 Al10 104.83(6) . 7_565
Co1 Al1 Al10 53.73(3) 7_565 7_565
Co1 Al1 Al10 101.09(6) . 7_565
Si1 Al1 Al10 86.81(6) . 7_565
Al7 Al1 Al10 143.98(7) . 7_565
Al7 Al1 Al10 107.23(4) 7_565 7_565
Co5 Al1 Al10 104.83(6) . .
Co1 Al1 Al10 101.09(6) 7_565 .
Co1 Al1 Al10 53.73(3) . .
Si1 Al1 Al10 86.81(6) . .
Al7 Al1 Al10 107.23(4) . .
Al7 Al1 Al10 143.98(7) 7_565 .
Al10 Al1 Al10 59.01(6) 7_565 .
Co5 Al1 Co6 63.37(4) . .
Co1 Al1 Co6 108.60(4) 7_565 .
Co1 Al1 Co6 108.60(4) . .
Si1 Al1 Co6 103.20(6) . .
Al7 Al1 Co6 57.89(4) . .
Al7 Al1 Co6 57.89(4) 7_565 .
Al10 Al1 Co6 149.13(3) 7_565 .
Al10 Al1 Co6 149.13(3) . .
Co5 Al1 Al12 59.22(4) . 3_645
Co1 Al1 Al12 71.19(3) 7_565 3_645
Co1 Al1 Al12 153.80(7) . 3_645
Si1 Al1 Al12 126.02(4) . 3_645
Al7 Al1 Al12 152.09(6) . 3_645
Al7 Al1 Al12 94.94(4) 7_565 3_645
Al10 Al1 Al12 55.27(4) 7_565 3_645
Al10 Al1 Al12 100.66(6) . 3_645
Co6 Al1 Al12 96.78(5) . 3_645
Co5 Al1 Al12 59.22(4) . 5_665
Co1 Al1 Al12 153.80(7) 7_565 5_665
Co1 Al1 Al12 71.19(3) . 5_665
Si1 Al1 Al12 126.02(4) . 5_665
Al7 Al1 Al12 94.94(4) . 5_665
Al7 Al1 Al12 152.09(6) 7_565 5_665
Al10 Al1 Al12 100.66(6) 7_565 5_665
Al10 Al1 Al12 55.27(4) . 5_665
Co6 Al1 Al12 96.78(5) . 5_665
Al12 Al1 Al12 100.03(7) 3_645 5_665
Co4 Al2 Co2 135.63(5) . .
Co4 Al2 Si2 104.65(5) . 5_666
Co2 Al2 Si2 103.09(4) . 5_666
Co4 Al2 Al3 111.93(5) . 2_665
Co2 Al2 Al3 111.91(5) . 2_665
Si2 Al2 Al3 59.19(4) 5_666 2_665
Co4 Al2 Al4 113.78(5) . .
Co2 Al2 Al4 56.53(3) . .
Si2 Al2 Al4 58.20(4) 5_666 .
Al3 Al2 Al4 108.59(5) 2_665 .
Co4 Al2 Al5 56.21(3) . 6_656
Co2 Al2 Al5 151.19(5) . 6_656
Si2 Al2 Al5 96.08(4) 5_666 6_656
Al3 Al2 Al5 60.68(4) 2_665 6_656
Al4 Al2 Al5 151.05(5) . 6_656
Co4 Al2 Al8 55.68(3) . 5_666
Co2 Al2 Al8 120.02(5) . 5_666
Si2 Al2 Al8 55.45(4) 5_666 5_666
Al3 Al2 Al8 101.84(5) 2_665 5_666
Al4 Al2 Al8 66.46(4) . 5_666
Al5 Al2 Al8 88.57(4) 6_656 5_666
Co4 Al2 Al11 147.32(5) . 2_665
Co2 Al2 Al11 57.05(4) . 2_665
Si2 Al2 Al11 98.68(5) 5_666 2_665
Al3 Al2 Al11 61.97(4) 2_665 2_665
Al4 Al2 Al11 97.86(5) . 2_665
Al5 Al2 Al11 99.20(5) 6_656 2_665
Al8 Al2 Al11 153.83(5) 5_666 2_665
Co4 Al2 Al7 105.16(5) . 2_664
Co2 Al2 Al7 54.36(3) . 2_664
Si2 Al2 Al7 150.16(5) 5_666 2_664
Al3 Al2 Al7 107.66(5) 2_665 2_664
Al4 Al2 Al7 109.49(5) . 2_664
Al5 Al2 Al7 99.45(5) 6_656 2_664
Al8 Al2 Al7 149.62(5) 5_666 2_664
Al11 Al2 Al7 53.81(4) 2_665 2_664
Co4 Al2 Al14 53.40(3) . 2_664
Co2 Al2 Al14 85.23(4) . 2_664
Si2 Al2 Al14 146.72(5) 5_666 2_664
Al3 Al2 Al14 147.03(5) 2_665 2_664
Al4 Al2 Al14 104.35(5) . 2_664
Al5 Al2 Al14 90.45(4) 6_656 2_664
Al8 Al2 Al14 92.29(4) 5_666 2_664
Al11 Al2 Al14 112.46(5) 2_665 2_664
Al7 Al2 Al14 58.65(4) 2_664 2_664
Co4 Al2 Al8 60.05(4) . 1_554
Co2 Al2 Al8 83.06(4) . 1_554
Si2 Al2 Al8 96.48(4) 5_666 1_554
Al3 Al2 Al8 153.09(5) 2_665 1_554
Al4 Al2 Al8 59.99(4) . 1_554
Al5 Al2 Al8 116.18(5) 6_656 1_554
Al8 Al2 Al8 51.66(4) 5_666 1_554
Al11 Al2 Al8 139.56(5) 2_665 1_554
Al7 Al2 Al8 99.24(4) 2_664 1_554
Al14 Al2 Al8 52.01(4) 2_664 1_554
Co1 Al3 Co4 132.18(5) . .
Co1 Al3 Si2 103.82(5) . 6_656
Co4 Al3 Si2 103.57(5) . 6_656
Co1 Al3 Al2 113.99(5) . 2_664
Co4 Al3 Al2 113.56(5) . 2_664
Si2 Al3 Al2 60.20(4) 6_656 2_664
Co1 Al3 Al15 61.16(4) . 5_666
Co4 Al3 Al15 75.30(4) . 5_666
Si2 Al3 Al15 101.92(5) 6_656 5_666
Al2 Al3 Al15 160.93(6) 2_664 5_666
Co1 Al3 Al5 151.83(5) . 5_665
Co4 Al3 Al5 57.39(3) . 5_665
Si2 Al3 Al5 97.48(5) 6_656 5_665
Al2 Al3 Al5 61.85(4) 2_664 5_665
Al15 Al3 Al5 131.87(5) 5_666 5_665
Co1 Al3 Al5 111.96(5) . 6_656
Co4 Al3 Al5 55.62(3) . 6_656
Si2 Al3 Al5 57.75(4) 6_656 6_656
Al2 Al3 Al5 108.52(5) 2_664 6_656
Al15 Al3 Al5 61.37(4) 5_666 6_656
Al5 Al3 Al5 94.92(4) 5_665 6_656
Co1 Al3 Al11 58.96(4) . .
Co4 Al3 Al11 149.42(5) . .
Si2 Al3 Al11 99.22(5) 6_656 .
Al2 Al3 Al11 61.79(4) 2_664 .
Al15 Al3 Al11 119.54(5) 5_666 .
Al5 Al3 Al11 99.83(5) 5_665 .
Al5 Al3 Al11 154.26(5) 6_656 .
Co1 Al3 Al14 55.78(3) . .
Co4 Al3 Al14 114.03(5) . .
Si2 Al3 Al14 56.13(4) 6_656 .
Al2 Al3 Al14 106.14(5) 2_664 .
Al15 Al3 Al14 55.24(4) 5_666 .
Al5 Al3 Al14 151.44(5) 5_665 .
Al5 Al3 Al14 62.97(4) 6_656 .
Al11 Al3 Al14 95.55(5) . .
Co1 Al3 Al4 105.22(4) . 5_665
Co4 Al3 Al4 54.36(3) . 5_665
Si2 Al3 Al4 150.93(5) 6_656 5_665
Al2 Al3 Al4 108.00(5) 2_664 5_665
Al15 Al3 Al4 90.92(5) 5_666 5_665
Al5 Al3 Al4 55.76(4) 5_665 5_665
Al5 Al3 Al4 108.96(5) 6_656 5_665
Al11 Al3 Al4 96.78(4) . 5_665
Al14 Al3 Al4 145.61(5) . 5_665
Co2 Al4 Co4 135.95(5) . 5_665
Co2 Al4 Si2 103.64(5) . 5_666
Co4 Al4 Si2 100.86(4) 5_665 5_666
Co2 Al4 Co3 113.56(4) . .
Co4 Al4 Co3 110.47(4) 5_665 .
Si2 Al4 Co3 54.16(3) 5_666 .
Co2 Al4 Al5 156.87(5) . .
Co4 Al4 Al5 57.47(4) 5_665 .
Si2 Al4 Al5 88.88(5) 5_666 .
Co3 Al4 Al5 58.54(4) . .
Co2 Al4 Al2 55.50(3) . .
Co4 Al4 Al2 110.62(5) 5_665 .
Si2 Al4 Al2 59.89(4) 5_666 .
Co3 Al4 Al2 106.24(5) . .
Al5 Al4 Al2 145.33(5) . .
Co2 Al4 Al8 85.56(4) . 1_554
Co4 Al4 Al8 53.97(3) 5_665 1_554
Si2 Al4 Al8 101.01(5) 5_666 1_554
Co3 Al4 Al8 150.56(5) . 1_554
Al5 Al4 Al8 111.40(5) . 1_554
Al2 Al4 Al8 65.17(4) . 1_554
Co2 Al4 Al10 54.70(3) . 5_665
Co4 Al4 Al10 109.68(5) 5_665 5_665
Si2 Al4 Al10 149.39(5) 5_666 5_665
Co3 Al4 Al10 110.71(4) . 5_665
Al5 Al4 Al10 105.56(5) . 5_665
Al2 Al4 Al10 109.07(5) . 5_665
Al8 Al4 Al10 98.56(5) 1_554 5_665
Co2 Al4 Al9 60.57(4) . 2_665
Co4 Al4 Al9 163.03(5) 5_665 2_665
Si2 Al4 Al9 66.86(4) 5_666 2_665
Co3 Al4 Al9 53.10(3) . 2_665
Al5 Al4 Al9 108.93(5) . 2_665
Al2 Al4 Al9 74.25(4) . 2_665
Al8 Al4 Al9 137.54(5) 1_554 2_665
Al10 Al4 Al9 82.82(4) 5_665 2_665
Co2 Al4 Al13 87.21(4) . .
Co4 Al4 Al13 122.28(5) 5_665 .
Si2 Al4 Al13 102.36(5) 5_666 .
Co3 Al4 Al13 51.53(3) . .
Al5 Al4 Al13 70.97(4) . .
Al2 Al4 Al13 126.80(5) . .
Al8 Al4 Al13 156.56(5) 1_554 .
Al10 Al4 Al13 59.46(4) 5_665 .
Al9 Al4 Al13 53.53(4) 2_665 .
Co2 Al4 Al3 112.13(5) . 5_665
Co4 Al4 Al3 51.58(3) 5_665 5_665
Si2 Al4 Al3 144.21(5) 5_666 5_665
Co3 Al4 Al3 109.26(4) . 5_665
Al5 Al4 Al3 58.05(4) . 5_665
Al2 Al4 Al3 144.18(5) . 5_665
Al8 Al4 Al3 81.31(4) 1_554 5_665
Al10 Al4 Al3 62.14(4) 5_665 5_665
Al9 Al4 Al3 132.94(5) 2_665 5_665
Al13 Al4 Al3 80.84(4) . 5_665
Co4 Al5 Co4 131.28(5) 6_556 5_665
Co4 Al5 Co3 116.57(5) 6_556 .
Co4 Al5 Co3 111.52(4) 5_665 .
Co4 Al5 Si2 102.35(5) 6_556 .
Co4 Al5 Si2 98.88(5) 5_665 .
Co3 Al5 Si2 54.56(3) . .
Co4 Al5 Al4 163.75(6) 6_556 .
Co4 Al5 Al4 57.78(3) 5_665 .
Co3 Al5 Al4 59.41(4) . .
Si2 Al5 Al4 87.84(5) . .
Co4 Al5 Al15 62.88(4) 6_556 .
Co4 Al5 Al15 165.83(6) 5_665 .
Co3 Al5 Al15 54.64(4) . .
Si2 Al5 Al15 75.89(5) . .
Al4 Al5 Al15 108.46(5) . .
Co4 Al5 Al3 106.64(5) 6_556 5_665
Co4 Al5 Al3 54.57(3) 5_665 5_665
Co3 Al5 Al3 117.00(5) . 5_665
Si2 Al5 Al3 149.64(5) . 5_665
Al4 Al5 Al3 66.19(4) . 5_665
Al15 Al5 Al3 125.84(6) . 5_665
Co4 Al5 Al2 53.67(3) 6_556 6_556
Co4 Al5 Al2 107.03(5) 5_665 6_556
Co3 Al5 Al2 120.17(5) . 6_556
Si2 Al5 Al2 152.73(5) . 6_556
Al4 Al5 Al2 112.99(5) . 6_556
Al15 Al5 Al2 80.70(5) . 6_556
Al3 Al5 Al2 57.46(4) 5_665 6_556
Co4 Al5 Al15 72.49(4) 6_556 2_564
Co4 Al5 Al15 61.19(4) 5_665 2_564
Co3 Al5 Al15 152.39(5) . 2_564
Si2 Al5 Al15 98.77(5) . 2_564
Al4 Al5 Al15 118.89(5) . 2_564
Al15 Al5 Al15 132.19(5) . 2_564
Al3 Al5 Al15 81.74(5) 5_665 2_564
Al2 Al5 Al15 86.66(5) 6_556 2_564
Co4 Al5 Al3 54.23(3) 6_556 6_556
Co4 Al5 Al3 106.29(5) 5_665 6_556
Co3 Al5 Al3 105.16(4) . 6_556
Si2 Al5 Al3 57.67(4) . 6_556
Al4 Al5 Al3 140.94(5) . 6_556
Al15 Al5 Al3 82.29(5) . 6_556
Al3 Al5 Al3 137.55(5) 5_665 6_556
Al2 Al5 Al3 105.71(5) 6_556 6_556
Al15 Al5 Al3 57.19(4) 2_564 6_556
Co4 Al5 Al14 109.24(5) 6_556 6_556
Co4 Al5 Al14 52.90(3) 5_665 6_556
Co3 Al5 Al14 100.52(4) . 6_556
Si2 Al5 Al14 54.74(4) . 6_556
Al4 Al5 Al14 86.96(4) . 6_556
Al15 Al5 Al14 127.93(5) . 6_556
Al3 Al5 Al14 106.05(5) 5_665 6_556
Al2 Al5 Al14 139.31(5) 6_556 6_556
Al15 Al5 Al14 52.92(4) 2_564 6_556
Al3 Al5 Al14 59.17(4) 6_556 6_556
Co2 Al6 Co2 112.13(6) 7_575 .
Co2 Al6 Co5 122.96(3) 7_575 5_665
Co2 Al6 Co5 122.96(3) . 5_665
Co2 Al6 Al7 60.50(4) 7_575 8_765
Co2 Al6 Al7 116.61(6) . 8_765
Co5 Al6 Al7 102.93(5) 5_665 8_765
Co2 Al6 Al7 116.61(6) 7_575 2_664
Co2 Al6 Al7 60.50(4) . 2_664
Co5 Al6 Al7 102.93(5) 5_665 2_664
Al7 Al6 Al7 69.04(6) 8_765 2_664
Co2 Al6 Al12 156.96(7) 7_575 .
Co2 Al6 Al12 59.12(3) . .
Co5 Al6 Al12 64.32(4) 5_665 .
Al7 Al6 Al12 142.20(7) 8_765 .
Al7 Al6 Al12 79.11(4) 2_664 .
Co2 Al6 Al12 59.12(3) 7_575 7_575
Co2 Al6 Al12 156.96(7) . 7_575
Co5 Al6 Al12 64.32(4) 5_665 7_575
Al7 Al6 Al12 79.11(4) 8_765 7_575
Al7 Al6 Al12 142.20(7) 2_664 7_575
Al12 Al6 Al12 119.51(8) . 7_575
Co2 Al6 Si3 57.60(3) 7_575 .
Co2 Al6 Si3 57.60(3) . .
Co5 Al6 Si3 150.72(8) 5_665 .
Al7 Al6 Si3 101.10(6) 8_765 .
Al7 Al6 Si3 101.10(6) 2_664 .
Al12 Al6 Si3 104.62(5) . .
Al12 Al6 Si3 104.62(5) 7_575 .
Co2 Al6 Si1 114.87(4) 7_575 2_664
Co2 Al6 Si1 114.87(4) . 2_664
Co5 Al6 Si1 54.10(5) 5_665 2_664
Al7 Al6 Si1 59.26(5) 8_765 2_664
Al7 Al6 Si1 59.26(5) 2_664 2_664
Al12 Al6 Si1 87.36(5) . 2_664
Al12 Al6 Si1 87.36(5) 7_575 2_664
Si3 Al6 Si1 155.18(8) . 2_664
Co2 Al6 Al10 100.57(5) 7_575 5_665
Co2 Al6 Al10 53.75(3) . 5_665
Co5 Al6 Al10 100.08(5) 5_665 5_665
Al7 Al6 Al10 155.89(7) 8_765 5_665
Al7 Al6 Al10 112.56(4) 2_664 5_665
Al12 Al6 Al10 56.63(4) . 5_665
Al12 Al6 Al10 104.87(6) 7_575 5_665
Si3 Al6 Al10 54.79(4) . 5_665
Si1 Al6 Al10 143.59(5) 2_664 5_665
Co2 Al6 Al10 53.75(3) 7_575 3_655
Co2 Al6 Al10 100.57(5) . 3_655
Co5 Al6 Al10 100.08(5) 5_665 3_655
Al7 Al6 Al10 112.56(4) 8_765 3_655
Al7 Al6 Al10 155.89(7) 2_664 3_655
Al12 Al6 Al10 104.87(6) . 3_655
Al12 Al6 Al10 56.63(4) 7_575 3_655
Si3 Al6 Al10 54.79(4) . 3_655
Si1 Al6 Al10 143.59(5) 2_664 3_655
Al10 Al6 Al10 55.67(5) 5_665 3_655
Co1 Al7 Co2 135.61(5) . 2_665
Co1 Al7 Al6 114.96(6) . 2_665
Co2 Al7 Al6 55.57(4) 2_665 2_665
Co1 Al7 Al11 154.37(6) . 1_556
Co2 Al7 Al11 58.91(4) 2_665 1_556
Al6 Al7 Al11 90.67(6) 2_665 1_556
Co1 Al7 Si1 56.30(4) . .
Co2 Al7 Si1 114.59(5) 2_665 .
Al6 Al7 Si1 63.85(5) 2_665 .
Al11 Al7 Si1 145.20(6) 1_556 .
Co1 Al7 Co6 117.14(5) . .
Co2 Al7 Co6 107.13(4) 2_665 .
Al6 Al7 Co6 101.56(5) 2_665 .
Al11 Al7 Co6 53.05(4) 1_556 .
Si1 Al7 Co6 106.67(5) . .
Co1 Al7 Al13 86.42(5) . 5_666
Co2 Al7 Al13 122.51(5) 2_665 5_666
Al6 Al7 Al13 151.03(6) 2_665 5_666
Al11 Al7 Al13 69.53(5) 1_556 5_666
Si1 Al7 Al13 122.24(6) . 5_666
Co6 Al7 Al13 49.73(4) . 5_666
Co1 Al7 Al1 58.41(4) . .
Co2 Al7 Al1 160.19(5) 2_665 .
Al6 Al7 Al1 107.98(5) 2_665 .
Al11 Al7 Al1 115.34(6) 1_556 .
Si1 Al7 Al1 57.78(5) . .
Co6 Al7 Al1 62.57(4) . .
Al13 Al7 Al1 65.40(5) 5_666 .
Co1 Al7 Al14 54.30(3) . .
Co2 Al7 Al14 84.83(4) 2_665 .
Al6 Al7 Al14 105.95(5) 2_665 .
Al11 Al7 Al14 120.99(5) 1_556 .
Si1 Al7 Al14 90.07(4) . .
Co6 Al7 Al14 152.04(5) . .
Al13 Al7 Al14 102.43(5) 5_666 .
Al1 Al7 Al14 112.21(5) . .
Co1 Al7 Al7 104.08(3) . 7_565
Co2 Al7 Al7 101.62(3) 2_665 7_565
Al6 Al7 Al7 55.48(3) 2_665 7_565
Al11 Al7 Al7 89.98(4) 1_556 7_565
Si1 Al7 Al7 56.48(3) . 7_565
Co6 Al7 Al7 58.03(2) . 7_565
Al13 Al7 Al7 102.06(3) 5_666 7_565
Al1 Al7 Al7 58.64(3) . 7_565
Al14 Al7 Al7 145.76(3) . 7_565
Co1 Al7 Al2 109.32(5) . 2_665
Co2 Al7 Al2 51.30(3) 2_665 2_665
Al6 Al7 Al2 106.22(5) 2_665 2_665
Al11 Al7 Al2 60.28(4) 1_556 2_665
Si1 Al7 Al2 146.44(5) . 2_665
Co6 Al7 Al2 106.76(4) . 2_665
Al13 Al7 Al2 82.71(4) 5_666 2_665
Al1 Al7 Al2 145.59(5) . 2_665
Al14 Al7 Al2 60.71(4) . 2_665
Al7 Al7 Al2 146.51(3) 7_565 2_665
Co3 Al8 Co4 127.87(5) . 5_666
Co3 Al8 Al8 162.36(8) . 5_667
Co4 Al8 Al8 66.66(5) 5_666 5_667
Co3 Al8 Si2 57.26(4) . .
Co4 Al8 Si2 105.68(5) 5_666 .
Al8 Al8 Si2 112.21(7) 5_667 .
Co3 Al8 Al14 60.53(4) . 2_665
Co4 Al8 Al14 165.22(6) 5_666 2_665
Al8 Al8 Al14 107.96(7) 5_667 2_665
Si2 Al8 Al14 89.10(5) . 2_665
Co3 Al8 Co4 109.38(5) . 1_556
Co4 Al8 Co4 121.90(4) 5_666 1_556
Al8 Al8 Co4 55.24(5) 5_667 1_556
Si2 Al8 Co4 96.18(5) . 1_556
Al14 Al8 Co4 54.55(4) 2_665 1_556
Co3 Al8 Al15 55.46(4) . .
Co4 Al8 Al15 73.14(4) 5_666 .
Al8 Al8 Al15 139.75(8) 5_667 .
Si2 Al8 Al15 76.31(5) . .
Al14 Al8 Al15 111.52(5) 2_665 .
Co4 Al8 Al15 164.83(5) 1_556 .
Co3 Al8 Al2 110.97(5) . 5_666
Co4 Al8 Al2 53.26(3) 5_666 5_666
Al8 Al8 Al2 67.94(5) 5_667 5_666
Si2 Al8 Al2 59.01(4) . 5_666
Al14 Al8 Al2 139.16(6) 2_665 5_666
Co4 Al8 Al2 100.84(4) 1_556 5_666
Al15 Al8 Al2 86.71(5) . 5_666
Co3 Al8 Al4 127.27(5) . 1_556
Co4 Al8 Al4 55.63(3) 5_666 1_556
Al8 Al8 Al4 67.81(5) 5_667 1_556
Si2 Al8 Al4 160.53(6) . 1_556
Al14 Al8 Al4 109.67(5) 2_665 1_556
Co4 Al8 Al4 98.97(4) 1_556 1_556
Al15 Al8 Al4 91.48(5) . 1_556
Al2 Al8 Al4 105.85(5) 5_666 1_556
Co3 Al8 Al12 54.51(3) . 1_556
Co4 Al8 Al12 108.88(5) 5_666 1_556
Al8 Al8 Al12 135.61(7) 5_667 1_556
Si2 Al8 Al12 111.34(5) . 1_556
Al14 Al8 Al12 64.54(4) 2_665 1_556
Co4 Al8 Al12 111.78(5) 1_556 1_556
Al15 Al8 Al12 60.53(4) . 1_556
Al2 Al8 Al12 147.08(6) 5_666 1_556
Al4 Al8 Al12 74.07(4) 1_556 1_556
Co3 Al8 Al2 118.08(5) . 1_556
Co4 Al8 Al2 103.06(5) 5_666 1_556
Al8 Al8 Al2 60.39(5) 5_667 1_556
Si2 Al8 Al2 143.42(6) . 1_556
Al14 Al8 Al2 63.34(4) 2_665 1_556
Co4 Al8 Al2 48.78(3) 1_556 1_556
Al15 Al8 Al2 134.41(5) . 1_556
Al2 Al8 Al2 128.34(4) 5_666 1_556
Al4 Al8 Al2 54.84(4) 1_556 1_556
Al12 Al8 Al2 79.48(4) 1_556 1_556
Co3 Al9 Al11 143.59(6) 2_664 .
Co3 Al9 Co1 115.42(5) 2_664 .
Al11 Al9 Co1 60.24(4) . .
Co3 Al9 Co5 104.00(5) 2_664 6_656
Al11 Al9 Co5 111.99(5) . 6_656
Co1 Al9 Co5 105.54(4) . 6_656
Co3 Al9 Si1 138.02(6) 2_664 .
Al11 Al9 Si1 72.47(5) . .
Co1 Al9 Si1 54.79(4) . .
Co5 Al9 Si1 53.54(4) 6_656 .
Co3 Al9 Al13 56.45(4) 2_664 2_664
Al11 Al9 Al13 140.82(6) . 2_664
Co1 Al9 Al13 156.39(6) . 2_664
Co5 Al9 Al13 60.56(4) 6_656 2_664
Si1 Al9 Al13 114.06(6) . 2_664
Co3 Al9 Al14 59.31(4) 2_664 .
Al11 Al9 Al14 107.23(6) . .
Co1 Al9 Al14 56.20(4) . .
Co5 Al9 Al14 115.62(5) 6_656 .
Si1 Al9 Al14 95.97(5) . .
Al13 Al9 Al14 110.19(6) 2_664 .
Co3 Al9 Si3 125.97(6) 2_664 2_664
Al11 Al9 Si3 74.48(6) . 2_664
Co1 Al9 Si3 118.04(5) . 2_664
Co5 Al9 Si3 54.44(4) 6_656 2_664
Si1 Al9 Si3 73.46(5) . 2_664
Al13 Al9 Si3 71.24(5) 2_664 2_664
Al14 Al9 Si3 168.46(6) . 2_664
Co3 Al9 Co2 107.40(4) 2_664 2_664
Al11 Al9 Co2 56.70(4) . 2_664
Co1 Al9 Co2 115.68(5) . 2_664
Co5 Al9 Co2 107.91(4) 6_656 2_664
Si1 Al9 Co2 113.14(5) . 2_664
Al13 Al9 Co2 87.58(5) 2_664 2_664
Al14 Al9 Co2 136.31(5) . 2_664
Si3 Al9 Co2 54.41(4) 2_664 2_664
Co3 Al9 Al12 54.76(3) 2_664 2_665
Al11 Al9 Al12 155.26(6) . 2_665
Co1 Al9 Al12 98.80(5) . 2_665
Co5 Al9 Al12 58.07(4) 6_656 2_665
Si1 Al9 Al12 84.77(5) . 2_665
Al13 Al9 Al12 57.91(4) 2_664 2_665
Al14 Al9 Al12 64.82(4) . 2_665
Si3 Al9 Al12 108.73(6) 2_664 2_665
Co2 Al9 Al12 145.48(5) 2_664 2_665
Co3 Al9 Al4 56.86(3) 2_664 2_664
Al11 Al9 Al4 98.41(5) . 2_664
Co1 Al9 Al4 133.97(5) . 2_664
Co5 Al9 Al4 120.47(5) 6_656 2_664
Si1 Al9 Al4 162.52(6) . 2_664
Al13 Al9 Al4 63.53(4) 2_664 2_664
Al14 Al9 Al4 101.04(5) . 2_664
Si3 Al9 Al4 89.87(5) 2_664 2_664
Co2 Al9 Al4 50.63(3) 2_664 2_664
Al12 Al9 Al4 106.05(5) 2_665 2_664
Co1 Al10 Co2 131.53(5) . 5_665
Co1 Al10 Al11 62.00(4) . .
Co2 Al10 Al11 153.67(6) 5_665 .
Co1 Al10 Co6 113.04(5) . 1_554
Co2 Al10 Co6 115.22(5) 5_665 1_554
Al11 Al10 Co6 55.26(4) . 1_554
Co1 Al10 Si3 163.60(5) . 5_665
Co2 Al10 Si3 57.56(4) 5_665 5_665
Al11 Al10 Si3 116.66(6) . 5_665
Co6 Al10 Si3 61.69(5) 1_554 5_665
Co1 Al10 Al12 77.53(4) . 5_665
Co2 Al10 Al12 56.71(4) 5_665 5_665
Al11 Al10 Al12 138.61(6) . 5_665
Co6 Al10 Al12 163.74(5) 1_554 5_665
Si3 Al10 Al12 104.59(6) 5_665 5_665
Co1 Al10 Al10 105.68(3) . 7_565
Co2 Al10 Al10 103.28(3) 5_665 7_565
Al11 Al10 Al10 91.48(4) . 7_565
Co6 Al10 Al10 57.82(3) 1_554 7_565
Si3 Al10 Al10 58.04(3) 5_665 7_565
Al12 Al10 Al10 108.31(3) 5_665 7_565
Co1 Al10 Al1 58.04(4) . .
Co2 Al10 Al1 107.62(5) 5_665 .
Al11 Al10 Al1 98.60(5) . .
Co6 Al10 Al1 110.13(5) 1_554 .
Si3 Al10 Al1 107.80(5) 5_665 .
Al12 Al10 Al1 63.92(4) 5_665 .
Al10 Al10 Al1 60.50(3) 7_565 .
Co1 Al10 Al13 122.13(5) . 5_665
Co2 Al10 Al13 87.27(4) 5_665 5_665
Al11 Al10 Al13 68.04(4) . 5_665
Co6 Al10 Al13 49.47(3) 1_554 5_665
Si3 Al10 Al13 67.69(5) 5_665 5_665
Al12 Al10 Al13 136.45(5) 5_665 5_665
Al10 Al10 Al13 102.84(3) 7_565 5_665
Al1 Al10 Al13 159.35(5) . 5_665
Co1 Al10 Al4 105.22(5) . 5_665
Co2 Al10 Al4 52.98(3) 5_665 5_665
Al11 Al10 Al4 104.51(5) . 5_665
Co6 Al10 Al4 110.42(5) 1_554 5_665
Si3 Al10 Al4 91.02(4) 5_665 5_665
Al12 Al10 Al4 76.85(4) 5_665 5_665
Al10 Al10 Al4 149.05(3) 7_565 5_665
Al1 Al10 Al4 139.44(5) . 5_665
Al13 Al10 Al4 61.07(4) 5_665 5_665
Co1 Al10 Al6 115.38(5) . 5_665
Co2 Al10 Al6 50.29(3) 5_665 5_665
Al11 Al10 Al6 152.58(5) . 5_665
Co6 Al10 Al6 109.71(4) 1_554 5_665
Si3 Al10 Al6 57.34(5) 5_665 5_665
Al12 Al10 Al6 54.04(4) 5_665 5_665
Al10 Al10 Al6 62.17(3) 7_565 5_665
Al1 Al10 Al6 62.98(5) . 5_665
Al13 Al10 Al6 122.42(5) 5_665 5_665
Al4 Al10 Al6 102.39(4) 5_665 5_665
Co6 Al11 Co2 118.63(5) 1_554 2_664
Co6 Al11 Al9 156.97(6) 1_554 .
Co2 Al11 Al9 65.28(4) 2_664 .
Co6 Al11 Al10 63.44(4) 1_554 .
Co2 Al11 Al10 168.52(6) 2_664 .
Al9 Al11 Al10 117.77(6) . .
Co6 Al11 Co1 115.89(5) 1_554 .
Co2 Al11 Co1 124.61(5) 2_664 .
Al9 Al11 Co1 60.84(4) . .
Al10 Al11 Co1 56.93(4) . .
Co6 Al11 Al7 66.52(4) 1_554 1_554
Co2 Al11 Al7 58.20(4) 2_664 1_554
Al9 Al11 Al7 123.37(6) . 1_554
Al10 Al11 Al7 116.97(6) . 1_554
Co1 Al11 Al7 164.67(6) . 1_554
Co6 Al11 Al2 123.00(5) 1_554 2_664
Co2 Al11 Al2 53.11(3) 2_664 2_664
Al9 Al11 Al2 78.42(5) . 2_664
Al10 Al11 Al2 115.72(6) . 2_664
Co1 Al11 Al2 102.92(5) . 2_664
Al7 Al11 Al2 65.91(4) 1_554 2_664
Co6 Al11 Al3 121.83(5) 1_554 .
Co2 Al11 Al3 103.35(5) 2_664 .
Al9 Al11 Al3 75.69(5) . .
Al10 Al11 Al3 68.14(4) . .
Co1 Al11 Al3 52.09(3) . .
Al7 Al11 Al3 113.09(6) 1_554 .
Al2 Al11 Al3 56.24(4) 2_664 .
Co6 Al11 Al11 52.60(3) 1_554 7_565
Co2 Al11 Al11 101.55(3) 2_664 7_565
Al9 Al11 Al11 104.73(4) . 7_565
Al10 Al11 Al11 88.52(4) . 7_565
Co1 Al11 Al11 103.35(3) . 7_565
Al7 Al11 Al11 90.02(4) 1_554 7_565
Al2 Al11 Al11 151.28(3) 2_664 7_565
Al3 Al11 Al11 152.48(3) . 7_565
Co2 Al12 Co3 133.17(5) . 1_554
Co2 Al12 Al6 56.05(4) . .
Co3 Al12 Al6 148.34(6) 1_554 .
Co2 Al12 Al13 169.57(6) . 1_554
Co3 Al12 Al13 56.46(4) 1_554 1_554
Al6 Al12 Al13 113.83(6) . 1_554
Co2 Al12 Co5 110.36(5) . 5_665
Co3 Al12 Co5 103.74(5) 1_554 5_665
Al6 Al12 Co5 54.69(4) . 5_665
Al13 Al12 Co5 60.00(4) 1_554 5_665
Co2 Al12 Al10 57.88(4) . 5_665
Co3 Al12 Al10 142.26(6) 1_554 5_665
Al6 Al12 Al10 69.33(5) . 5_665
Al13 Al12 Al10 118.16(6) 1_554 5_665
Co5 Al12 Al10 102.44(5) 5_665 5_665
Co2 Al12 Al9 122.28(6) . 2_664
Co3 Al12 Al9 55.44(4) 1_554 2_664
Al6 Al12 Al9 93.31(5) . 2_664
Al13 Al12 Al9 57.38(5) 1_554 2_664
Co5 Al12 Al9 57.08(4) 5_665 2_664
Al10 Al12 Al9 159.21(6) 5_665 2_664
Co2 Al12 Al15 122.97(5) . 1_554
Co3 Al12 Al15 53.90(4) 1_554 1_554
Al6 Al12 Al15 154.98(6) . 1_554
Al13 Al12 Al15 64.68(5) 1_554 1_554
Co5 Al12 Al15 122.21(5) 5_665 1_554
Al10 Al12 Al15 89.05(5) 5_665 1_554
Al9 Al12 Al15 104.70(5) 2_664 1_554
Co2 Al12 Al8 84.50(4) . 1_554
Co3 Al12 Al8 53.32(3) 1_554 1_554
Al6 Al12 Al8 138.06(6) . 1_554
Al13 Al12 Al8 105.93(5) 1_554 1_554
Co5 Al12 Al8 154.09(5) 5_665 1_554
Al10 Al12 Al8 103.46(5) 5_665 1_554
Al9 Al12 Al8 97.12(5) 2_664 1_554
Al15 Al12 Al8 57.54(4) 1_554 1_554
Co2 Al12 Al1 106.05(5) . 5_665
Co3 Al12 Al1 120.38(5) 1_554 5_665
Al6 Al12 Al1 66.89(5) . 5_665
Al13 Al12 Al1 65.18(5) 1_554 5_665
Co5 Al12 Al1 50.74(4) 5_665 5_665
Al10 Al12 Al1 60.81(5) 5_665 5_665
Al9 Al12 Al1 102.50(5) 2_664 5_665
Al15 Al12 Al1 91.97(5) 1_554 5_665
Al8 Al12 Al1 147.28(6) 1_554 5_665
Co2 Al12 Al14 84.70(4) . 2_664
Co3 Al12 Al14 55.27(3) 1_554 2_664
Al6 Al12 Al14 104.53(6) . 2_664
Al13 Al12 Al14 101.40(5) 1_554 2_664
Co5 Al12 Al14 105.62(5) 5_665 2_664
Al10 Al12 Al14 139.26(6) 5_665 2_664
Al9 Al12 Al14 54.49(4) 2_664 2_664
Al15 Al12 Al14 100.08(5) 1_554 2_664
Al8 Al12 Al14 53.17(4) 1_554 2_664
Al1 Al12 Al14 156.03(6) 5_665 2_664
Co6 Al13 Co3 169.46(7) 5_666 .
Co6 Al13 Al9 110.98(6) 5_666 2_665
Co3 Al13 Al9 58.60(4) . 2_665
Co6 Al13 Al12 121.01(6) 5_666 1_556
Co3 Al13 Al12 57.84(4) . 1_556
Al9 Al13 Al12 64.71(5) 2_665 1_556
Co6 Al13 Co5 68.28(4) 5_666 5_666
Co3 Al13 Co5 104.84(5) . 5_666
Al9 Al13 Co5 59.50(4) 2_665 5_666
Al12 Al13 Co5 60.03(4) 1_556 5_666
Co6 Al13 Al7 65.09(4) 5_666 5_666
Co3 Al13 Al7 125.27(6) . 5_666
Al9 Al13 Al7 162.78(6) 2_665 5_666
Al12 Al13 Al7 102.07(6) 1_556 5_666
Co5 Al13 Al7 104.88(5) 5_666 5_666
Co6 Al13 Al10 58.98(4) 5_666 5_665
Co3 Al13 Al10 116.27(5) . 5_665
Al9 Al13 Al10 88.00(5) 2_665 5_665
Al12 Al13 Al10 151.35(6) 1_556 5_665
Co5 Al13 Al10 99.49(5) 5_666 5_665
Al7 Al13 Al10 102.66(5) 5_666 5_665
Co6 Al13 Al4 118.31(6) 5_666 .
Co3 Al13 Al4 57.11(4) . .
Al9 Al13 Al4 62.94(4) 2_665 .
Al12 Al13 Al4 110.53(5) 1_556 .
Co5 Al13 Al4 118.94(5) 5_666 .
Al7 Al13 Al4 134.19(6) 5_666 .
Al10 Al13 Al4 59.48(4) 5_665 .
Co6 Al13 Al15 137.28(6) 5_666 .
Co3 Al13 Al15 52.70(4) . .
Al9 Al13 Al15 107.07(5) 2_665 .
Al12 Al13 Al15 60.79(4) 1_556 .
Co5 Al13 Al15 118.52(5) 5_666 .
Al7 Al13 Al15 72.78(5) 5_666 .
Al10 Al13 Al15 141.77(6) 5_665 .
Al4 Al13 Al15 95.80(5) . .
Co4 Al14 Co1 126.06(5) 2_665 .
Co4 Al14 Co3 115.29(5) 2_665 2_664
Co1 Al14 Co3 118.11(5) . 2_664
Co4 Al14 Al15 65.23(4) 2_665 5_666
Co1 Al14 Al15 61.80(4) . 5_666
Co3 Al14 Al15 161.60(6) 2_664 5_666
Co4 Al14 Si2 101.20(5) 2_665 6_656
Co1 Al14 Si2 102.54(5) . 6_656
Co3 Al14 Si2 55.14(3) 2_664 6_656
Al15 Al14 Si2 106.46(6) 5_666 6_656
Co4 Al14 Al8 65.42(4) 2_665 2_664
Co1 Al14 Al8 160.60(6) . 2_664
Co3 Al14 Al8 56.27(4) 2_664 2_664
Al15 Al14 Al8 130.23(6) 5_666 2_664
Si2 Al14 Al8 88.85(5) 6_656 2_664
Co4 Al14 Al9 171.61(6) 2_665 .
Co1 Al14 Al9 60.97(4) . .
Co3 Al14 Al9 57.24(4) 2_664 .
Al15 Al14 Al9 120.40(6) 5_666 .
Si2 Al14 Al9 71.62(5) 6_656 .
Al8 Al14 Al9 109.36(6) 2_664 .
Co4 Al14 Al3 106.21(5) 2_665 .
Co1 Al14 Al3 52.78(3) . .
Co3 Al14 Al3 105.02(5) 2_664 .
Al15 Al14 Al3 59.21(4) 5_666 .
Si2 Al14 Al3 57.62(4) 6_656 .
Al8 Al14 Al3 144.25(6) 2_664 .
Al9 Al14 Al3 73.95(5) . .
Co4 Al14 Al7 104.92(5) 2_665 .
Co1 Al14 Al7 53.62(3) . .
Co3 Al14 Al7 119.19(5) 2_664 .
Al15 Al14 Al7 76.54(5) 5_666 .
Si2 Al14 Al7 152.16(5) 6_656 .
Al8 Al14 Al7 110.64(5) 2_664 .
Al9 Al14 Al7 82.94(5) . .
Al3 Al14 Al7 105.11(5) . .
Co4 Al14 Al5 54.14(3) 2_665 6_656
Co1 Al14 Al5 104.75(5) . 6_656
Co3 Al14 Al5 103.88(4) 2_664 6_656
Al15 Al14 Al5 60.59(4) 5_666 6_656
Si2 Al14 Al5 56.23(4) 6_656 6_656
Al8 Al14 Al5 94.64(5) 2_664 6_656
Al9 Al14 Al5 121.75(6) . 6_656
Al3 Al14 Al5 57.86(4) . 6_656
Al7 Al14 Al5 136.85(5) . 6_656
Co4 Al14 Al12 119.05(5) 2_665 2_665
Co1 Al14 Al12 99.06(5) . 2_665
Co3 Al14 Al12 52.84(3) 2_664 2_665
Al15 Al14 Al12 144.62(6) 5_666 2_665
Si2 Al14 Al12 106.72(5) 6_656 2_665
Al8 Al14 Al12 62.28(4) 2_664 2_665
Al9 Al14 Al12 60.69(4) . 2_665
Al3 Al14 Al12 134.55(5) . 2_665
Al7 Al14 Al12 68.40(4) . 2_665
Al5 Al14 Al12 153.15(5) 6_656 2_665
Co4 Al14 Al2 51.08(3) 2_665 2_665
Co1 Al14 Al2 108.64(5) . 2_665
Co3 Al14 Al2 115.48(5) 2_664 2_665
Al15 Al14 Al2 79.81(5) 5_666 2_665
Si2 Al14 Al2 147.00(5) 6_656 2_665
Al8 Al14 Al2 64.65(4) 2_664 2_665
Al9 Al14 Al2 133.90(6) . 2_665
Al3 Al14 Al2 139.01(5) . 2_665
Al7 Al14 Al2 60.64(4) . 2_665
Al5 Al14 Al2 104.34(5) 6_656 2_665
Al12 Al14 Al2 79.10(4) 2_665 2_665
Co3 Al15 Al14 154.02(7) . 5_666
Co3 Al15 Co1 122.60(5) . 5_666
Al14 Al15 Co1 57.47(4) 5_666 5_666
Co3 Al15 Al3 138.31(6) . 5_666
Al14 Al15 Al3 65.55(5) 5_666 5_666
Co1 Al15 Al3 53.81(3) 5_666 5_666
Co3 Al15 Co4 112.96(5) . 6_556
Al14 Al15 Co4 55.50(4) 5_666 6_556
Co1 Al15 Co4 112.23(5) 5_666 6_556
Al3 Al15 Co4 103.91(5) 5_666 6_556
Co3 Al15 Al5 59.97(4) . .
Al14 Al15 Al5 101.17(6) 5_666 .
Co1 Al15 Al5 136.95(6) 5_666 .
Al3 Al15 Al5 156.37(6) 5_666 .
Co4 Al15 Al5 53.88(3) 6_556 .
Co3 Al15 Al8 55.41(4) . .
Al14 Al15 Al8 150.31(7) 5_666 .
Co1 Al15 Al8 118.82(5) 5_666 .
Al3 Al15 Al8 88.38(5) 5_666 .
Co4 Al15 Al8 123.57(5) 6_556 .
Al5 Al15 Al8 97.79(5) . .
Co3 Al15 Al5 128.87(6) . 2_565
Al14 Al15 Al5 66.49(4) 5_666 2_565
Co1 Al15 Al5 105.99(5) 5_666 2_565
Al3 Al15 Al5 61.44(4) 5_666 2_565
Co4 Al15 Al5 53.91(3) 6_556 2_565
Al5 Al15 Al5 95.71(4) . 2_565
Al8 Al15 Al5 89.15(5) . 2_565
Co3 Al15 Al12 55.06(4) . 1_556
Al14 Al15 Al12 129.11(6) 5_666 1_556
Co1 Al15 Al12 72.19(4) 5_666 1_556
Al3 Al15 Al12 91.74(5) 5_666 1_556
Co4 Al15 Al12 163.22(6) 6_556 1_556
Al5 Al15 Al12 111.32(5) . 1_556
Al8 Al15 Al12 61.93(4) . 1_556
Al5 Al15 Al12 141.99(6) 2_565 1_556
Co3 Al15 Al13 52.62(4) . .
Al14 Al15 Al13 106.15(6) 5_666 .
Co1 Al15 Al13 80.16(4) 5_666 .
Al3 Al15 Al13 130.84(6) 5_666 .
Co4 Al15 Al13 109.36(5) 6_556 .
Al5 Al15 Al13 70.35(5) . .
Al8 Al15 Al13 101.64(5) . .
Al5 Al15 Al13 163.25(6) 2_565 .
Al12 Al15 Al13 54.53(4) 1_556 .

loop_
_geom_bond_atom_site_label_1
_geom_bond_atom_site_label_2
_geom_bond_distance
_geom_bond_site_symmetry_2
Co1 Al3 2.3820(11) .
Co1 Si1 2.4099(9) .
Co1 Al7 2.4518(12) .
Co1 Al10 2.4550(12) .
Co1 Al14 2.4733(12) .
Co1 Al1 2.5834(11) .
Co1 Al15 2.5854(13) 5_666
Co1 Al11 2.5868(13) .
Co1 Al9 2.6022(13) .
Co2 Al6 2.3653(10) .
Co2 Al2 2.3966(11) .
Co2 Al4 2.4260(12) .
Co2 Al12 2.4471(13) .
Co2 Si3 2.4641(11) .
Co2 Al10 2.4795(12) 5_665
Co2 Al7 2.4959(12) 2_664
Co2 Al11 2.5148(13) 2_665
Co2 Al9 2.7330(13) 2_665
Co3 Si2 2.3686(11) 5_666
Co3 Si2 2.3842(11) .
Co3 Al13 2.4303(13) .
Co3 Al8 2.4316(12) .
Co3 Al15 2.4330(13) .
Co3 Al12 2.4685(12) 1_556
Co3 Al9 2.4891(12) 2_665
Co3 Al14 2.5455(13) 2_665
Co3 Al5 2.5828(12) .
Co3 Al4 2.6064(13) .
Co4 Al2 2.3781(12) .
Co4 Al3 2.4120(12) .
Co4 Al8 2.4509(13) 5_666
Co4 Al5 2.4534(12) 6_656
Co4 Al14 2.4538(12) 2_664
Co4 Al5 2.4934(12) 5_665
Co4 Al4 2.5018(12) 5_665
Co4 Al15 2.7035(13) 6_656
Co4 Al8 2.7392(13) 1_554
Co5 Si1 2.3716(16) 6_556
Co5 Al1 2.3967(17) .
Co5 Al6 2.4079(16) 5_665
Co5 Si3 2.4176(18) 5_666
Co5 Al9 2.6303(13) 4_455
Co5 Al9 2.6303(12) 6_556
Co5 Al13 2.6583(14) 5_666
Co5 Al13 2.6583(14) 3_646
Co5 Al12 2.6592(13) 3_645
Co5 Al12 2.6592(13) 5_665
Co5 Co6 2.8074(11) .
Co6 Al13 2.3191(13) 3_646
Co6 Al13 2.3191(13) 5_666
Co6 Al11 2.4021(13) 1_556
Co6 Al11 2.4021(13) 7_566
Co6 Al10 2.6147(13) 1_556
Co6 Al10 2.6147(13) 7_566
Co6 Si3 2.6895(19) 5_666
Co6 Al7 2.7567(13) 7_565
Co6 Al7 2.7567(13) .
Co6 Al1 2.8885(19) .
Si1 Co5 2.3715(16) 6_656
Si1 Co1 2.4099(9) 7_565
Si1 Al9 2.6347(15) 7_565
Si1 Al9 2.6347(15) .
Si1 Al1 2.636(2) .
Si1 Al7 2.6436(17) .
Si1 Al7 2.6436(17) 7_565
Si1 Al6 2.761(2) 2_665
Si2 Co3 2.3686(11) 5_666
Si2 Si2 2.5269(19) 5_666
Si2 Al8 2.5399(15) .
Si2 Al14 2.5721(16) 6_556
Si2 Al4 2.5970(15) 5_666
Si2 Al3 2.6162(15) 6_556
Si2 Al5 2.6185(15) .
Si2 Al2 2.6435(15) 5_666
Si3 Co5 2.4176(18) 5_666
Si3 Co2 2.4641(11) 7_575
Si3 Al10 2.6309(18) 5_665
Si3 Al10 2.6309(18) 3_655
Si3 Al9 2.6548(15) 8_766
Si3 Al9 2.6548(15) 2_665
Si3 Co6 2.6895(19) 5_666
Si3 Al6 2.711(2) .
Al1 Co1 2.5834(11) 7_565
Al1 Al7 2.8051(18) .
Al1 Al7 2.8051(18) 7_565
Al1 Al10 2.8278(18) 7_565
Al1 Al10 2.8278(18) .
Al1 Al12 2.9093(16) 3_645
Al1 Al12 2.9093(16) 5_665
Al2 Si2 2.6435(15) 5_666
Al2 Al3 2.6541(15) 2_665
Al2 Al4 2.6958(16) .
Al2 Al5 2.7760(16) 6_656
Al2 Al8 2.8071(16) 5_666
Al2 Al11 2.8131(16) 2_665
Al2 Al7 2.9571(16) 2_664
Al2 Al14 2.9593(17) 2_664
Al2 Al8 2.9924(16) 1_554
Al3 Si2 2.6162(15) 6_656
Al3 Al2 2.6541(15) 2_664
Al3 Al15 2.6757(17) 5_666
Al3 Al5 2.7451(15) 5_665
Al3 Al5 2.7961(15) 6_656
Al3 Al11 2.8179(16) .
Al3 Al14 2.8355(16) .
Al3 Al4 2.9601(16) 5_665
Al4 Co4 2.5018(12) 5_665
Al4 Si2 2.5970(15) 5_666
Al4 Al5 2.6748(16) .
Al4 Al8 2.8552(17) 1_554
Al4 Al10 2.8947(16) 5_665
Al4 Al9 2.9257(16) 2_665
Al4 Al13 2.9411(17) .
Al4 Al3 2.9601(16) 5_665
Al5 Co4 2.4534(12) 6_556
Al5 Co4 2.4934(12) 5_665
Al5 Al15 2.7121(17) .
Al5 Al3 2.7451(15) 5_665
Al5 Al2 2.7760(16) 6_556
Al5 Al15 2.7941(17) 2_564
Al5 Al3 2.7961(15) 6_556
Al5 Al14 2.9414(16) 6_556
Al6 Co2 2.3653(10) 7_575
Al6 Co5 2.4079(16) 5_665
Al6 Al7 2.5761(17) 8_765
Al6 Al7 2.5761(17) 2_664
Al6 Al12 2.5804(14) .
Al6 Al12 2.5804(14) 7_575
Al6 Si1 2.761(2) 2_664
Al6 Al10 2.9828(17) 5_665
Al6 Al10 2.9828(17) 3_655
Al7 Co2 2.4959(12) 2_665
Al7 Al6 2.5761(17) 2_665
Al7 Al11 2.6142(17) 1_556
Al7 Al13 2.7586(17) 5_666
Al7 Al14 2.8978(16) .
Al7 Al7 2.920(2) 7_565
Al7 Al2 2.9571(16) 2_665
Al8 Co4 2.4509(13) 5_666
Al8 Al8 2.533(2) 5_667
Al8 Al14 2.6097(16) 2_665
Al8 Co4 2.7392(13) 1_556
Al8 Al15 2.7600(18) .
Al8 Al2 2.8071(16) 5_666
Al8 Al4 2.8552(17) 1_556
Al8 Al12 2.8862(16) 1_556
Al8 Al2 2.9924(16) 1_556
Al9 Co3 2.4891(12) 2_664
Al9 Al11 2.5519(17) .
Al9 Co5 2.6303(13) 6_656
Al9 Al13 2.6421(18) 2_664
Al9 Al14 2.6479(16) .
Al9 Si3 2.6548(15) 2_664
Al9 Co2 2.7330(13) 2_664
Al9 Al12 2.8364(17) 2_665
Al9 Al4 2.9257(16) 2_664
Al10 Co2 2.4795(12) 5_665
Al10 Al11 2.5639(16) .
Al10 Co6 2.6147(13) 1_554
Al10 Si3 2.6309(18) 5_665
Al10 Al12 2.6622(16) 5_665
Al10 Al10 2.785(2) 7_565
Al10 Al13 2.8941(17) 5_665
Al10 Al4 2.8947(16) 5_665
Al10 Al6 2.9828(17) 5_665
Al11 Co6 2.4021(13) 1_554
Al11 Co2 2.5148(13) 2_664
Al11 Al7 2.6142(17) 1_554
Al11 Al2 2.8131(16) 2_664
Al11 Al11 2.918(2) 7_565
Al12 Co3 2.4685(12) 1_554
Al12 Al13 2.6575(18) 1_554
Al12 Co5 2.6592(13) 5_665
Al12 Al10 2.6622(16) 5_665
Al12 Al9 2.8364(17) 2_664
Al12 Al15 2.8480(17) 1_554
Al12 Al8 2.8862(16) 1_554
Al12 Al1 2.9093(16) 5_665
Al12 Al14 2.9438(17) 2_664
Al13 Co6 2.3191(13) 5_666
Al13 Al9 2.6421(18) 2_665
Al13 Al12 2.6575(18) 1_556
Al13 Co5 2.6583(14) 5_666
Al13 Al7 2.7586(17) 5_666
Al13 Al10 2.8941(17) 5_665
Al13 Al15 2.9496(18) .
Al14 Co4 2.4538(12) 2_665
Al14 Co3 2.5455(13) 2_664
Al14 Al15 2.5591(17) 5_666
Al14 Si2 2.5721(16) 6_656
Al14 Al8 2.6097(16) 2_664
Al14 Al5 2.9414(16) 6_656
Al14 Al12 2.9438(17) 2_665
Al14 Al2 2.9593(17) 2_665
Al15 Al14 2.5591(17) 5_666
Al15 Co1 2.5854(13) 5_666
Al15 Al3 2.6756(17) 5_666
Al15 Co4 2.7035(13) 6_556
Al15 Al5 2.7941(17) 2_565
Al15 Al12 2.8480(17) 1_556
